data_3000619
loop_
_publ_author_name
'Soshi Hirota'
'Haruki Sugiyama'
'Nao Hirata'
'Sachiko Nakano'
'Junichi Usuba'
'Yuh Hijikata'
'Ryotaro Matsuda'
'Takanori Nakane'
'Akihiro Kawamoto'
'Genji Kurisu'
'Yasutomo Segawa'

_publ_section_title
;
 Crystalline 3D covalent organic frameworks with nbo topology
;
_journal_name_full 'Science Advances'
_journal_page_first aeg6230
_journal_paper_doi 10.1126/sciadv.aeg6230
_journal_year 2026
_chemical_formula_moiety 'C22 H20 B O4, 1[C8NH16]'
_chemical_formula_sum 'C30 H36 B N O4'
_chemical_formula_weight 485.432
_space_group_crystal_system cubic
_space_group_IT_number 229
_space_group_name_Hall '-I 4 2 3'
_space_group_name_H-M_alt 'I m -3 m'
_symmetry_Int_Tables_number 229
_atom_sites_solution_primary dual
_audit_creation_date 2025-09-26
_audit_creation_method
;
Olex2 1.5-alpha
(compiled 2025.07.13 svn.rb7424aed for OlexSys, GUI svn.r7317)
;
_cell_angle_alpha 90
_cell_angle_beta 90
_cell_angle_gamma 90
_cell_formula_units_Z 12
_cell_length_a 25.2887(3)
_cell_length_b 25.2887(3)
_cell_length_c 25.2887(3)
_cell_measurement_reflns_used 93157
_cell_measurement_temperature 79
_cell_measurement_theta_max 0.9090983812130389
_cell_measurement_theta_min 0.11986258219100374
_cell_volume 16172.6(3)
_computing_molecular_graphics 'Olex2 1.5-alpha (Dolomanov et al., 2009)'
_computing_publication_material 'Olex2 1.5-alpha (Dolomanov et al., 2009)'
_computing_structure_refinement 'olex2.refine 1.5-alpha (Bourhis et al., 2015)'
_computing_structure_solution 'SHELXT  (Sheldrick, 2015)'
_diffrn_ambient_temperature 79
_diffrn_detector 'Falcon 3 direct electron camera (integration mode)'
_diffrn_detector_type CMOS
_diffrn_measured_fraction_theta_full 0.9952
_diffrn_measured_fraction_theta_max 0.9960
_diffrn_measurement_device_type 'Talos Arctica electron microscope'
_diffrn_measurement_method 'continuous rotation electron diffraction (MicroED)'
_diffrn_radiation_probe electron
_diffrn_radiation_type electron
_diffrn_radiation_wavelength 0.02508
_diffrn_reflns_av_R_equivalents 0.4013
_diffrn_reflns_av_unetI/netI 0.0258
_diffrn_reflns_Laue_measured_fraction_full 0.9952
_diffrn_reflns_Laue_measured_fraction_max 0.9960
_diffrn_reflns_limit_h_max 32
_diffrn_reflns_limit_h_min -32
_diffrn_reflns_limit_k_max 32
_diffrn_reflns_limit_k_min -32
_diffrn_reflns_limit_l_max 32
_diffrn_reflns_limit_l_min -32
_diffrn_reflns_number 1607590
_diffrn_reflns_point_group_measured_fraction_full 0.9952
_diffrn_reflns_point_group_measured_fraction_max 0.9960
_diffrn_reflns_theta_full 0.8622
_diffrn_reflns_theta_max 0.92
_diffrn_reflns_theta_min 0.11
_diffrn_source 'Talos Arctica Field Emission Gun'
_exptl_absorpt_coefficient_mu 0.000
_exptl_crystal_colour black
_exptl_crystal_colour_primary black
_exptl_crystal_density_diffrn 0.598
_exptl_crystal_description block
_exptl_crystal_F_000 1286.616
_refine_diff_density_max 0.6202
_refine_diff_density_min -0.6546
_refine_diff_density_rms 0.0820
_refine_ls_d_res_high 0.7804
_refine_ls_d_res_low 6.3222
_refine_ls_extinction_coef 287(41)
_refine_ls_extinction_expression Fc^*^=kFc[1+0.001xFc^2^\l^3^/sin(2\q)]^-1/4^
_refine_ls_extinction_method olex.refine
_refine_ls_goodness_of_fit_ref 1.3807
_refine_ls_hydrogen_treatment constr
_refine_ls_matrix_type full
_refine_ls_number_constraints 7
_refine_ls_number_parameters 44
_refine_ls_number_reflns 1746
_refine_ls_number_restraints 0
_refine_ls_restrained_S_all 1.3807
_refine_ls_R_factor_all 0.1250
_refine_ls_R_factor_gt 0.1215
_refine_ls_shift/su_max 0.0005
_refine_ls_shift/su_mean 0.0002
_refine_ls_structure_factor_coef Fsqd
_refine_ls_weighting_details 'w=1/[\s^2^(Fo^2^)+(0.2P)^2^] where P=(Fo^2^+2Fc^2^)/3'
_refine_ls_weighting_scheme calc
_refine_ls_wR_factor_gt 0.3356
_refine_ls_wR_factor_ref 0.3386
_reflns_Friedel_coverage 0.0
_reflns_limit_h_max 18
_reflns_limit_h_min 0
_reflns_limit_k_max 32
_reflns_limit_k_min 3
_reflns_limit_l_max 22
_reflns_limit_l_min 0
_reflns_number_gt 1401
_reflns_number_total 1746
_reflns_threshold_expression I>=2u(I)
_cod_data_source_file COFa.cif
_cod_data_source_block COFa
_cod_depositor_comments
;Extending hold period by 1 months (from 2026-06-04 to 2026-07-04)

 Extending hold period by 1 months (from 2026-07-04 to 2026-08-04)

 Releasing structure 3000619 into public domain as published material.
;
_cod_original_formula_sum 'C30 H36 B1 N1 O4'
_cod_database_code 3000619
_cod_database_fobs_code 3000619
_olex2_refinement_description
;
1. Fixed Uiso
 At 1.2 times of:
  All C(H,H) groups
 At 1.5 times of:
  All C(H,H,H) groups
2. Others
 Fixed Sof: H5a(0.5) H5b(0.5) H6b(0.5) H6c(0.5)
3.a Secondary CH2 refined with riding coordinates:
 C5(H5a,H5b)
3.b Me refined with riding coordinates:
 C6(H6a,H6b,H6c)
;
_smtbx_masks_void_probe_radius 1.2
_smtbx_masks_void_truncation_radius 1.2
_olex2_submission_special_instructions 'No special instructions were received'

loop_
_space_group_symop_id
_space_group_symop_operation_xyz
1 x,y,z
2 x,-z,y
3 x,z,-y
4 z,y,-x
5 -z,y,x
6 -y,x,z
7 y,-x,z
8 z,x,y
9 y,z,x
10 -y,-z,x
11 z,-x,-y
12 -y,z,-x
13 -z,-x,y
14 -z,x,-y
15 y,-z,-x
16 x,-y,-z
17 -x,y,-z
18 -x,-y,z
19 y,x,-z
20 -y,-x,-z
21 z,-y,x
22 -z,-y,-x
23 -x,z,y
24 -x,-z,-y
25 -x,-y,-z
26 -x,z,-y
27 -x,-z,y
28 -z,-y,x
29 z,-y,-x
30 y,-x,-z
31 -y,x,-z
32 -z,-x,-y
33 -y,-z,-x
34 y,z,-x
35 -z,x,y
36 y,-z,x
37 z,x,-y
38 z,-x,y
39 -y,z,x
40 -x,y,z
41 x,-y,z
42 x,y,-z
43 -y,-x,z
44 y,x,z
45 -z,y,-x
46 z,y,x
47 x,-z,-y
48 x,z,y
49 x+1/2,y+1/2,z+1/2
50 x+1/2,-z+1/2,y+1/2
51 x+1/2,z+1/2,-y+1/2
52 z+1/2,y+1/2,-x+1/2
53 -z+1/2,y+1/2,x+1/2
54 -y+1/2,x+1/2,z+1/2
55 y+1/2,-x+1/2,z+1/2
56 z+1/2,x+1/2,y+1/2
57 y+1/2,z+1/2,x+1/2
58 -y+1/2,-z+1/2,x+1/2
59 z+1/2,-x+1/2,-y+1/2
60 -y+1/2,z+1/2,-x+1/2
61 -z+1/2,-x+1/2,y+1/2
62 -z+1/2,x+1/2,-y+1/2
63 y+1/2,-z+1/2,-x+1/2
64 x+1/2,-y+1/2,-z+1/2
65 -x+1/2,y+1/2,-z+1/2
66 -x+1/2,-y+1/2,z+1/2
67 y+1/2,x+1/2,-z+1/2
68 -y+1/2,-x+1/2,-z+1/2
69 z+1/2,-y+1/2,x+1/2
70 -z+1/2,-y+1/2,-x+1/2
71 -x+1/2,z+1/2,y+1/2
72 -x+1/2,-z+1/2,-y+1/2
73 -x+1/2,-y+1/2,-z+1/2
74 -x+1/2,z+1/2,-y+1/2
75 -x+1/2,-z+1/2,y+1/2
76 -z+1/2,-y+1/2,x+1/2
77 z+1/2,-y+1/2,-x+1/2
78 y+1/2,-x+1/2,-z+1/2
79 -y+1/2,x+1/2,-z+1/2
80 -z+1/2,-x+1/2,-y+1/2
81 -y+1/2,-z+1/2,-x+1/2
82 y+1/2,z+1/2,-x+1/2
83 -z+1/2,x+1/2,y+1/2
84 y+1/2,-z+1/2,x+1/2
85 z+1/2,x+1/2,-y+1/2
86 z+1/2,-x+1/2,y+1/2
87 -y+1/2,z+1/2,x+1/2
88 -x+1/2,y+1/2,z+1/2
89 x+1/2,-y+1/2,z+1/2
90 x+1/2,y+1/2,-z+1/2
91 -y+1/2,-x+1/2,z+1/2
92 y+1/2,x+1/2,z+1/2
93 -z+1/2,y+1/2,-x+1/2
94 z+1/2,y+1/2,x+1/2
95 x+1/2,-z+1/2,-y+1/2
96 x+1/2,z+1/2,y+1/2

loop_
_atom_site_label
_atom_site_type_symbol
_atom_site_fract_x
_atom_site_fract_y
_atom_site_fract_z
_atom_site_U_iso_or_equiv
_atom_site_adp_type
_atom_site_occupancy
_atom_site_site_symmetry_order
_atom_site_refinement_flags_posn
_atom_site_refinement_flags_adp
_atom_site_refinement_flags_occupancy
_atom_site_disorder_group
C3 C 1.0 0.52797(9) 0.43136(9) 0.0317(7) Uani 1.000000 2 S T P .
C1 C 1.0 0.52757(10) 0.33485(10) 0.0403(8) Uani 1.000000 2 S T P .
O1 O 1.0 0.54616(10) 0.28546(9) 0.0507(8) Uani 1.000000 2 S T P .
C2 C 1.0 0.55500(10) 0.38090(9) 0.0395(8) Uani 1.000000 2 S T P .
B1 B 1.0 0.5 0.25 0.0330(13) Uani 1.000000 8 S T P .
C4 C 1.0 0.61373(10) 0.38627(10) 0.0427(11) Uani 1.000000 4 S T P .
C5 C 0.95038(14) 0.63904(9) 0.36096(9) 0.0555(10) Uani 1.000000 2 S T P .
H5a H 0.95139(14) 0.67770(9) 0.36701(9) 0.0666(12) Uiso 0.500000 1 R . P .
H5b H 0.95139(14) 0.63299(9) 0.32230(9) 0.0666(12) Uiso 0.500000 1 R . P .
C6 C 0.90008(19) 0.61782(13) 0.38218(13) 0.0858(14) Uani 1.000000 2 S T P .
H6a H 0.87027(19) 0.63532(13) 0.36468(13) 0.129(2) Uiso 0.5 1 RS T P -1
H6b H 0.89835(19) 0.57967(13) 0.37558(13) 0.129(2) Uiso 0.500000 1 R . P -1
H6c H 0.89835(19) 0.62442(13) 0.42033(13) 0.129(2) Uiso 0.500000 1 R . P -1

loop_
_atom_site_aniso_label
_atom_site_aniso_U_11
_atom_site_aniso_U_22
_atom_site_aniso_U_33
_atom_site_aniso_U_12
_atom_site_aniso_U_13
_atom_site_aniso_U_23
C3 0.0421(14) 0.0305(13) 0.0224(12) -0.000000 -0.000000 0.0042(10)
C1 0.0649(18) 0.0267(13) 0.0294(14) -0.000000 -0.000000 0.0072(10)
O1 0.0685(17) 0.0574(15) 0.0261(11) -0.000000 -0.000000 -0.0016(9)
C2 0.0699(19) 0.0301(14) 0.0184(12) -0.000000 -0.000000 0.0007(9)
B1 0.037(2) 0.037(2) 0.024(3) -0.000000 -0.000000 0.000000
C4 0.070(3) 0.0291(12) 0.0291(12) -0.000000 -0.000000 -0.0011(13)
C5 0.083(3) 0.0415(11) 0.0415(11) 0.0131(11) -0.0131(11) -0.0000(13)
C6 0.082(3) 0.088(2) 0.088(2) 0.0237(17) -0.0237(17) 0.008(2)

loop_
_atom_type_symbol
_atom_type_scat_dispersion_real
_atom_type_scat_dispersion_imag
_atom_type_scat_Cromer_Mann_a1
_atom_type_scat_Cromer_Mann_a2
_atom_type_scat_Cromer_Mann_a3
_atom_type_scat_Cromer_Mann_a4
_atom_type_scat_Cromer_Mann_b1
_atom_type_scat_Cromer_Mann_b2
_atom_type_scat_Cromer_Mann_b3
_atom_type_scat_Cromer_Mann_b4
_atom_type_scat_Cromer_Mann_c
_atom_type_scat_source
_atom_type_scat_dispersion_source
B 0.00000 0.00000 0.13000 0.52000 1.37700 0.76700 0.41800 3.92100 16.66300 51.75100 0.00000 'Custom 4-Gaussian' custom
C 0.00000 0.00000 0.13600 0.54800 1.22700 0.59700 0.37300 3.28100 13.04600 41.02000 0.00000 'Custom 4-Gaussian' custom
H 0.00000 0.00000 0.03700 0.12700 0.23600 0.12900 0.56100 3.79100 13.55600 37.72300 0.00000 'Custom 4-Gaussian' custom
O 0.00000 0.00000 0.14300 0.51000 0.93700 0.39200 0.30500 2.26800 8.26200 25.66500 0.00000 'Custom 4-Gaussian' custom

loop_
_geom_angle_atom_site_label_1
_geom_angle_atom_site_label_2
_geom_angle_atom_site_label_3
_geom_angle
_geom_angle_site_symmetry_1
_geom_angle_site_symmetry_3
C2 C1 O1 128.6(2) . .
B1 O1 C1 106.9(2) 18_765 .
C1 C2 C3 121.0(2) . .
C4 C2 C3 113.0(2) . .
C4 C2 C1 126.0(2) . .
O1 B1 O1 104.95(19) . 18_765
O1 B1 O1 111.78(10) 68_665 .
O1 B1 O1 111.78(10) 68_665 18_765
O1 B1 O1 111.78(10) 67_545 18_765
O1 B1 O1 111.78(10) 67_545 .
O1 B1 O1 104.95(19) 68_665 67_545
C2 C4 C2 100.4(3) 24_766 .
C5 C4 C2 111.98(8) . 24_766
C5 C4 C2 111.98(8) 24_766 .
C5 C4 C2 111.98(8) . .
C5 C4 C2 111.98(8) 24_766 24_766
C5 C4 C5 108.4(3) 24_766 .
H5a C5 C4 108.90(9) 47_566 .
H5a C5 C4 108.90(9) . .
H5a C5 H5a 107.7 . 47_566
H5b C5 C4 108.90(9) . .
H5b C5 C4 108.90(9) 47_566 .
H5b C5 H5a 107.7 . .
H5b C5 H5a 0.0 47_566 .
H5b C5 H5a 0.0 . 47_566
H5b C5 H5a 107.7 47_566 47_566
H5b C5 H5b 107.7 47_566 .
C6 C5 C4 113.4(3) . .
C6 C5 H5a 108.90(10) . 47_566
C6 C5 H5a 108.90(10) . .
C6 C5 H5b 108.90(10) . 47_566
C6 C5 H5b 108.90(10) . .
H6a C6 C5 109.5 . .
H6b C6 C5 109.5 47_566 .
H6b C6 C5 109.5 . .
H6b C6 H6a 109.5 47_566 .
H6b C6 H6a 109.5 . .
H6b C6 H6b 109.5 47_566 .
H6c C6 C5 109.5 . .
H6c C6 C5 109.5 47_566 .
H6c C6 H6a 109.5 47_566 .
H6c C6 H6a 109.5 . .
H6c C6 H6b 109.5 47_566 47_566
H6c C6 H6b 0.0 47_566 .
H6c C6 H6b 109.5 . .
H6c C6 H6b 0.0 . 47_566
H6c C6 H6c 109.5 47_566 .

loop_
_geom_bond_atom_site_label_1
_geom_bond_atom_site_label_2
_geom_bond_distance
_geom_bond_site_symmetry_2
C3 C3 1.415(5) 18_765
C3 C3 1.454(5) 24_766
C3 C2 1.447(3) .
C1 C1 1.394(5) 18_765
C1 O1 1.335(3) .
C1 C2 1.355(4) .
O1 B1 1.472(2) 18_765
C2 C4 1.491(3) .
C4 C5 1.547(4) .
C4 C5 1.547(4) 24_766
C5 H5a 0.9900 47_566
C5 H5a 0.9900 .
C5 H5b 0.9900 .
C5 H5b 0.9900 47_566
C5 C6 1.481(6) .
C6 H6a 0.9800 .
C6 H6b 0.9800 .
C6 H6b 0.9800 47_566
C6 H6c 0.9800 47_566
C6 H6c 0.9800 .

loop_
_geom_torsion_atom_site_label_1
_geom_torsion_atom_site_label_2
_geom_torsion_atom_site_label_3
_geom_torsion_atom_site_label_4
_geom_torsion
_geom_torsion_site_symmetry_1
_geom_torsion_site_symmetry_2
_geom_torsion_site_symmetry_3
_geom_torsion_site_symmetry_4
C3 C3 C3 C3 0.0 . 18_765 3_556 23_755
C3 C3 C3 C3 0.0 . 24_766 2_565 17_756
C3 C3 C3 C2 180.0 2_565 24_766 . .
C3 C3 C3 C2 180.0 3_556 18_765 . .
C3 C3 C2 C1 0.0 18_765 . . .
C3 C3 C2 C1 180.0 24_766 . . .
C3 C3 C2 C4 180.0 18_765 . . .
C3 C3 C2 C4 0.0 24_766 . . .
C3 C2 C1 C1 0.0 . . . 18_765
C3 C2 C1 O1 180.0 . . . .
C3 C2 C4 C2 0.0 . . . 24_766
C3 C2 C4 C5 -119.00(14) . . . .
C3 C2 C4 C5 119.00(14) . . . 24_766
C1 C1 O1 B1 0.0 . 18_765 18_765 .
C1 C1 C2 C4 180.0 18_765 . . .
C1 O1 B1 O1 0.0 . . . 18_765
C1 O1 B1 O1 -121.35(12) . . . 67_545
C1 O1 B1 O1 121.35(12) . . . 68_665
C1 C2 C4 C2 180.0 . . . 24_766
C1 C2 C4 C5 -61.00(14) . . . 24_766
C1 C2 C4 C5 61.00(14) . . . .
O1 C1 C1 O1 0.0 . . 18_765 18_765
O1 C1 C1 C2 180.0 . . 18_765 18_765
O1 C1 C2 C4 0.0 . . . .
C2 C3 C3 C2 0.0 . . 18_765 18_765
C2 C3 C3 C2 0.0 . . 24_766 24_766
C2 C1 C1 O1 180.0 . . 18_765 18_765
C2 C1 C1 C2 0.0 . . 18_765 18_765
C2 C1 O1 B1 180.0 . . . .
C2 C4 C2 C3 0.0 . . 24_766 24_766
C2 C4 C2 C1 180.0 . . 24_766 24_766
C2 C4 C2 C4 180.000(15) . . 24_766 24_766
C2 C4 C5 C4 0(210000000000000) . . 24_766 24_766
C2 C4 C5 C6 -55.97(17) . . 24_766 24_766
C2 C4 C5 C6 55.97(17) . . . .
B1 O1 C1 C1 0.0 . . . 18_765
C4 C2 C3 C3 0.0 . 24_766 24_766 .
C4 C2 C3 C3 180.0 24_766 . . 18_765
C4 C2 C1 C1 180.0 24_766 . . 18_765
C4 C2 C1 O1 0.0 24_766 . . .
C4 C2 C4 C2 0.0 . 24_766 24_766 .
C4 C2 C4 C5 -118.98(14) 24_766 . . .
C4 C2 C4 C5 118.98(14) . 24_766 24_766 .
C4 C5 C4 C2 0(40000000000000) 24_766 . . .
C4 C5 C4 C2 0(40000000000000) . 24_766 24_766 .
C4 C5 C4 C5 0(40000000000000) . 24_766 24_766 .
C5 C4 C2 C3 119.00(19) . . 24_766 24_766
C5 C4 C2 C1 -61.00(19) . . 24_766 24_766
C5 C4 C2 C4 0(600000) . . 24_766 24_766
C5 C4 C5 C4 0(210000000000000) . . 24_766 24_766
C5 C4 C5 C6 -180.0 . . 24_766 24_766
C6 C5 C4 C2 -55.97(11) . . . 24_766
C6 C5 C4 C5 -180.0 . . . 24_766

loop_
_smtbx_masks_void_nr
_smtbx_masks_void_average_x
_smtbx_masks_void_average_y
_smtbx_masks_void_average_z
_smtbx_masks_void_volume
_smtbx_masks_void_count_electrons
_smtbx_masks_void_content
1 0.177 -0.197 -0.083 12300.0 343.1 '12 C8NH16'
